data_7123561
loop_
_publ_author_name
'Liu, Jiao'
'Fang, Hao'
'Cheng, Rui'
'Wang, Zhishuo'
'Yang, Yudong'
'You, Jingsong'

_publ_section_title
;
 Cascade intramolecular imidoylation and C&#x2212;H activation/annulat-ion
 of benzimidoyl chlorides with alkynes: one-pot synthesis of
 7H-dibenzo[de,h]quinoline analogues
;
_journal_name_full 'Chemical Communications'
_journal_paper_doi 10.1039/C9CC03400E
_journal_year 2019
_chemical_formula_moiety 'C29 H21 F N2'
_chemical_formula_sum 'C29 H21 F N2'
_chemical_formula_weight 416.48
_space_group_crystal_system triclinic
_space_group_IT_number 2
_space_group_name_Hall '-P 1'
_space_group_name_H-M_alt 'P -1'
_symmetry_space_group_name_Hall '-P 1'
_symmetry_space_group_name_H-M 'P -1'
_atom_sites_solution_hydrogens geom
_atom_sites_solution_primary direct
_audit_creation_date 2018-03-16
_audit_creation_method
;
Olex2 1.2
(compiled 2017.08.10 svn.r3458 for OlexSys, GUI svn.r5381)
;
_audit_update_record
;
2019-02-26 deposited with the CCDC.    2019-05-28 downloaded from the CCDC.
;
_cell_angle_alpha 80.602(5)
_cell_angle_beta 83.475(5)
_cell_angle_gamma 88.358(5)
_cell_formula_units_Z 2
_cell_length_a 7.0309(5)
_cell_length_b 11.6771(7)
_cell_length_c 13.3907(7)
_cell_measurement_reflns_used 3306
_cell_measurement_temperature 294.1(6)
_cell_measurement_theta_max 72.3900
_cell_measurement_theta_min 5.4840
_cell_volume 1077.54(12)
_computing_cell_refinement 'CrysAlisPro 1.171.38.46 (Rigaku OD, 2015)'
_computing_data_collection 'CrysAlisPro 1.171.38.46 (Rigaku OD, 2015)'
_computing_data_reduction 'CrysAlisPro 1.171.38.46 (Rigaku OD, 2015)'
_computing_molecular_graphics 'Olex2 (Dolomanov et al., 2009)'
_computing_publication_material 'Olex2 (Dolomanov et al., 2009)'
_computing_structure_refinement 'ShelXL (Sheldrick, 2015)'
_computing_structure_solution 'ShelXT (Sheldrick, 2015)'
_diffrn_ambient_environment air
_diffrn_ambient_temperature 294.1(6)
_diffrn_detector 'CCD plate'
_diffrn_detector_area_resol_mean 15.9595
_diffrn_detector_type EosS2
_diffrn_measured_fraction_theta_full 0.996
_diffrn_measured_fraction_theta_max 0.974
_diffrn_measurement_details
;
List of Runs (angles in degrees, time in seconds):

  # Type    Start    End  Width  t~exp~   \w     \q     \k     \f   Frames
#--------------------------------------------------------------------------
  1  \w   -104.00  -9.00   1.00    1.75    --  -36.04 -77.00 120.00   95
  2  \w    -63.00  32.00   1.00    1.75    --  -36.04  77.00-120.00   95
  3  \w     23.00  89.00   1.00    1.75    --   36.04-125.00  30.00   66
  4  \w     23.00  89.00   1.00    1.75    --   36.04-125.00  90.00   66
  5  \w    -33.00 105.00   1.00    1.75    --   36.04   0.00 -90.00  138
  6  \w     23.00  89.00   1.00    1.75    --   36.04-125.00   0.00   66
  7  \w     39.00 130.00   1.00    7.02    --  108.71 -30.00 -90.00   91
  8  \w     57.00 151.00   1.00    7.02    --  108.71 178.00 -90.00   94
  9  \w     41.00 135.00   1.00    7.02    --  108.71 -77.00 -30.00   94
 10  \w     39.00 109.00   1.00    7.02    --  108.71 -94.00-120.00   70
 11  \w     82.00 176.00   1.00    7.02    --  108.71  77.00  60.00   94
 12  \w     40.00 126.00   1.00    7.02    --  108.71 -45.00  60.00   86
 13  \w     39.00 115.00   1.00    7.02    --  108.71-111.00   0.00   76
 14  \w     91.00 176.00   1.00    7.02    --  108.71  61.00  90.00   85
 15  \w     39.00 109.00   1.00    7.02    --  108.71 -94.00  60.00   70
 16  \w    100.00 178.00   1.00    7.02    --  108.71 111.00 -30.00   78
 17  \w    100.00 178.00   1.00    7.02    --  108.71 111.00  30.00   78
 18  \w     39.00 115.00   1.00    7.02    --  108.71-111.00 150.00   76
 19  \w    100.00 178.00   1.00    7.02    --  108.71 111.00   0.00   78
 20  \w     87.00 178.00   1.00    7.02    --  108.71  30.00 -60.00   91
 21  \w   -104.00  -9.00   1.00    1.75    --  -36.04 -77.00 -90.00   95
 22  \w      9.00 104.00   1.00    1.75    --   36.04  77.00-150.00   95
 23  \w     19.00 103.00   1.00    1.75    --   36.04  57.00  30.00   84
 24  \w      9.00 104.00   1.00    1.75    --   36.04  77.00  60.00   95
 25  \w     17.00 105.00   1.00    1.75    --   36.04  38.00 -30.00   88
 26  \w    -31.00  53.00   1.00    1.75    --   36.04 -57.00 120.00   84
 27  \w     70.00 145.00   1.00    7.02    --  108.71  15.00-150.00   75
;
_diffrn_measurement_device 'four-circle diffractometer'
_diffrn_measurement_device_type 'New Gemini, Dual, Cu at zero, EosS2'
_diffrn_measurement_method '\w scans'
_diffrn_orient_matrix_type 'CrysAlisPro convention (1999,Acta A55,543-557)'
_diffrn_orient_matrix_UB_11 0.0416451000
_diffrn_orient_matrix_UB_12 -0.1263885000
_diffrn_orient_matrix_UB_13 0.0469621000
_diffrn_orient_matrix_UB_21 0.0872480000
_diffrn_orient_matrix_UB_22 -0.0248477000
_diffrn_orient_matrix_UB_23 -0.1052414000
_diffrn_orient_matrix_UB_31 0.1982372000
_diffrn_orient_matrix_UB_32 0.0359536000
_diffrn_orient_matrix_UB_33 0.0220293000
_diffrn_radiation_monochromator graphite
_diffrn_radiation_probe x-ray
_diffrn_radiation_type CuK\a
_diffrn_radiation_wavelength 1.54184
_diffrn_reflns_av_R_equivalents 0.0342
_diffrn_reflns_av_unetI/netI 0.0342
_diffrn_reflns_Laue_measured_fraction_full 0.996
_diffrn_reflns_Laue_measured_fraction_max 0.974
_diffrn_reflns_limit_h_max 8
_diffrn_reflns_limit_h_min -7
_diffrn_reflns_limit_k_max 14
_diffrn_reflns_limit_k_min -14
_diffrn_reflns_limit_l_max 16
_diffrn_reflns_limit_l_min -16
_diffrn_reflns_number 10775
_diffrn_reflns_point_group_measured_fraction_full 0.996
_diffrn_reflns_point_group_measured_fraction_max 0.974
_diffrn_reflns_theta_full 67.684
_diffrn_reflns_theta_max 72.602
_diffrn_reflns_theta_min 3.837
_diffrn_source 'fine-focus sealed X-ray tube'
_diffrn_source_type 'Enhance (Cu) X-ray Source'
_exptl_absorpt_coefficient_mu 0.643
_exptl_absorpt_correction_T_max 1.00000
_exptl_absorpt_correction_T_min 0.38791
_exptl_absorpt_correction_type multi-scan
_exptl_absorpt_process_details
;
CrysAlisPro 1.171.38.46 (Rigaku Oxford Diffraction, 2015)
Empirical absorption correction using spherical harmonics,
 implemented in SCALE3 ABSPACK scaling algorithm.
;
_exptl_crystal_colour 'clear brownish brown'
_exptl_crystal_colour_lustre clear
_exptl_crystal_colour_modifier brownish
_exptl_crystal_colour_primary brown
_exptl_crystal_density_diffrn 1.284
_exptl_crystal_description plate
_exptl_crystal_F_000 436
_exptl_crystal_size_max 0.65
_exptl_crystal_size_mid 0.4
_exptl_crystal_size_min 0.1
_refine_diff_density_max 0.193
_refine_diff_density_min -0.432
_refine_diff_density_rms 0.066
_refine_ls_extinction_method none
_refine_ls_goodness_of_fit_ref 1.024
_refine_ls_hydrogen_treatment constr
_refine_ls_matrix_type full
_refine_ls_number_parameters 311
_refine_ls_number_reflns 4187
_refine_ls_number_restraints 0
_refine_ls_restrained_S_all 1.024
_refine_ls_R_factor_all 0.0957
_refine_ls_R_factor_gt 0.0765
_refine_ls_shift/su_max 0.000
_refine_ls_shift/su_mean 0.000
_refine_ls_structure_factor_coef Fsqd
_refine_ls_weighting_details 'w=1/[\s^2^(Fo^2^)+(0.1616P)^2^] where P=(Fo^2^+2Fc^2^)/3'
_refine_ls_weighting_scheme calc
_refine_ls_wR_factor_gt 0.2139
_refine_ls_wR_factor_ref 0.2441
_reflns_Friedel_coverage 0.000
_reflns_number_gt 2808
_reflns_number_total 4187
_reflns_threshold_expression 'I > 2\s(I)'
_cod_data_source_file c9cc03400e2.cif
_cod_data_source_block lj-6a
_cod_original_cell_volume 1077.54(11)
_cod_database_code 7123561
_shelx_shelxl_version_number 2014/7
_shelx_space_group_comment
;
The symmetry employed for this shelxl refinement is uniquely defined
by the following loop, which should always be used as a source of
symmetry information in preference to the above space-group names.
They are only intended as comments.
;
_reflns_odcompleteness_completeness 99.56
_reflns_odcompleteness_iscentric 1
_reflns_odcompleteness_theta 66.97
_olex2_refinement_description
;
1. Fixed Uiso
 At 1.2 times of:
  All C(H) groups, All C(H,H) groups
 At 1.5 times of:
  All C(H,H,H) groups
2. Others
 Sof(C1A)=Sof(H1AA)=Sof(H1AB)=1-FVAR(1)
 Sof(C1)=Sof(H1A)=Sof(H1B)=FVAR(1)
 Sof(C2A)=Sof(H2AA)=Sof(H2AB)=Sof(H2AC)=1-FVAR(2)
 Sof(C2)=Sof(H2A)=Sof(H2B)=Sof(H2C)=FVAR(2)
3.a Secondary CH2 refined with riding coordinates:
 C1(H1A,H1B), C1A(H1AA,H1AB)
3.b Aromatic/amide H refined with riding coordinates:
 C00F(H00F), C00G(H00G), C00H(H00H), C00I(H00I), C00J(H00J), C00K(H00K),
 C00L(H00L), C00M(H00M), C00N(H00N), C00O(H00O), C00P(H00P), C00Q(H00Q),
 C00R(H00R), C00S(H00S), C00T(H00T), C00V(H00V)
3.c Idealised Me refined as rotating group:
 C2(H2A,H2B,H2C), C2A(H2AA,H2AB,H2AC)
;
_olex2_submission_special_instructions 'No special instructions were received'
_oxdiff_exptl_absorpt_empirical_details
;
Empirical correction (ABSPACK) includes:
- Absorption correction using spherical harmonics
- Frame scaling
- Detector area scaling
;
_oxdiff_exptl_absorpt_empirical_full_max 3.151
_oxdiff_exptl_absorpt_empirical_full_min 0.353

loop_
_space_group_symop_operation_xyz
'x, y, z'
'-x, -y, -z'

loop_
_atom_site_label
_atom_site_type_symbol
_atom_site_fract_x
_atom_site_fract_y
_atom_site_fract_z
_atom_site_U_iso_or_equiv
_atom_site_adp_type
_atom_site_occupancy
_atom_site_site_symmetry_order
_atom_site_calc_flag
_atom_site_refinement_flags_posn
_atom_site_refinement_flags_occupancy
_atom_site_disorder_assembly
_atom_site_disorder_group
F001 F 0.2521(2) 0.60120(12) 0.67541(10) 0.0849(4) Uani 1 1 d . . . .
N002 N 0.2731(2) 0.37647(15) 0.67211(12) 0.0629(4) Uani 1 1 d . . . .
N003 N 0.2581(3) 0.45500(18) 0.36072(14) 0.0824(6) Uani 1 1 d . . . .
C004 C 0.2549(2) 0.52154(17) 0.52290(15) 0.0586(5) Uani 1 1 d . . . .
C005 C 0.2352(2) 0.31297(18) 0.51371(15) 0.0595(5) Uani 1 1 d . . . .
C006 C 0.2539(2) 0.40123(18) 0.57348(14) 0.0577(5) Uani 1 1 d . . . .
C007 C 0.2576(3) 0.54603(19) 0.41579(16) 0.0644(5) Uani 1 1 d . . . .
C008 C 0.2173(2) 0.19612(18) 0.56283(16) 0.0624(5) Uani 1 1 d . . . .
C009 C 0.3201(3) 0.2496(2) 0.82533(16) 0.0725(6) Uani 1 1 d . . . .
C00A C 0.2293(3) 0.17245(18) 0.67047(16) 0.0640(5) Uani 1 1 d . . . .
C00B C 0.2684(3) 0.26414(19) 0.71849(15) 0.0639(5) Uani 1 1 d . . . .
C00C C 0.2582(3) 0.61788(19) 0.57274(16) 0.0652(5) Uani 1 1 d . . . .
C00D C 0.2342(3) 0.3409(2) 0.40629(16) 0.0669(5) Uani 1 1 d . . . .
C00E C 0.1919(3) 0.0544(2) 0.72939(17) 0.0719(6) Uani 1 1 d . . . .
C00F C 0.2636(3) 0.7302(2) 0.52513(19) 0.0727(6) Uani 1 1 d . . . .
H00F H 0.2655 0.7910 0.5620 0.087 Uiso 1 1 calc R . . .
C00G C 0.2627(3) 0.6610(2) 0.36662(17) 0.0712(6) Uani 1 1 d . . . .
H00G H 0.2636 0.6767 0.2962 0.085 Uiso 1 1 calc R . . .
C00H C 0.2663(3) 0.7511(2) 0.42046(19) 0.0758(6) Uani 1 1 d . . . .
H00H H 0.2706 0.8271 0.3861 0.091 Uiso 1 1 calc R . . .
C00I C 0.1888(3) 0.1091(2) 0.50434(18) 0.0716(5) Uani 1 1 d . . . .
H00I H 0.1705 0.0325 0.5356 0.086 Uiso 1 1 calc R . . .
C00J C 0.1885(3) 0.1387(2) 0.40084(19) 0.0774(6) Uani 1 1 d . . . .
H00J H 0.1719 0.0806 0.3628 0.093 Uiso 1 1 calc R . . .
C00K C 0.3047(4) -0.0410(2) 0.7119(2) 0.0846(7) Uani 1 1 d . . . .
H00K H 0.4073 -0.0320 0.6611 0.102 Uiso 1 1 calc R . . .
C00L C 0.4488(4) 0.1652(2) 0.8615(2) 0.0859(7) Uani 1 1 d . . . .
H00L H 0.4959 0.1106 0.8213 0.103 Uiso 1 1 calc R . . .
C00M C 0.2119(3) 0.2515(2) 0.35116(17) 0.0756(6) Uani 1 1 d . . . .
H00M H 0.2128 0.2679 0.2808 0.091 Uiso 1 1 calc R . . .
C00N C 0.0398(4) 0.0382(3) 0.8054(2) 0.0916(8) Uani 1 1 d . . . .
H00N H -0.0389 0.1009 0.8178 0.110 Uiso 1 1 calc R . . .
C00O C 0.2673(6) -0.1489(3) 0.7686(2) 0.1045(10) Uani 1 1 d . . . .
H00O H 0.3444 -0.2122 0.7562 0.125 Uiso 1 1 calc R . . .
C00P C 0.5080(5) 0.1617(3) 0.9579(3) 0.1064(10) Uani 1 1 d . . . .
H00P H 0.5960 0.1055 0.9812 0.128 Uiso 1 1 calc R . . .
C00Q C 0.2543(5) 0.3294(3) 0.8870(2) 0.1010(9) Uani 1 1 d . . . .
H00Q H 0.1712 0.3886 0.8636 0.121 Uiso 1 1 calc R . . .
C00R C 0.1146(7) -0.1627(3) 0.8441(3) 0.1201(12) Uani 1 1 d . . . .
H00R H 0.0879 -0.2357 0.8821 0.144 Uiso 1 1 calc R . . .
C00S C 0.4381(7) 0.2399(4) 1.0179(2) 0.1217(12) Uani 1 1 d . . . .
H00S H 0.4771 0.2371 1.0823 0.146 Uiso 1 1 calc R . . .
C00T C 0.0033(6) -0.0696(3) 0.8630(3) 0.1162(11) Uani 1 1 d . . . .
H00T H -0.0976 -0.0787 0.9148 0.139 Uiso 1 1 calc R . . .
C00V C 0.3115(7) 0.3217(4) 0.9832(3) 0.1302(13) Uani 1 1 d . . . .
H00V H 0.2616 0.3740 1.0250 0.156 Uiso 1 1 calc R . . .
C1 C 0.3326(6) 0.4811(3) 0.2487(4) 0.0725(14) Uani 0.650(11) 1 d . P A 1
H1A H 0.3994 0.4137 0.2276 0.087 Uiso 0.650(11) 1 calc R P A 1
H1B H 0.4215 0.5452 0.2369 0.087 Uiso 0.650(11) 1 calc R P A 1
C2 C 0.1625(6) 0.5127(5) 0.1878(4) 0.0932(16) Uani 0.638(10) 1 d . P A 1
H2A H 0.2076 0.5333 0.1169 0.140 Uiso 0.638(10) 1 calc GR P A 1
H2B H 0.0939 0.5773 0.2113 0.140 Uiso 0.638(10) 1 calc GR P A 1
H2C H 0.0788 0.4474 0.1970 0.140 Uiso 0.638(10) 1 calc GR P A 1
C1A C 0.1912(12) 0.4838(7) 0.2516(7) 0.077(3) Uani 0.350(11) 1 d . P A 2
H1AA H 0.1131 0.4223 0.2377 0.092 Uiso 0.350(11) 1 calc R P A 2
H1AB H 0.1199 0.5565 0.2430 0.092 Uiso 0.350(11) 1 calc R P A 2
C2A C 0.3773(14) 0.4927(8) 0.1852(8) 0.098(3) Uani 0.362(10) 1 d . P A 2
H2AA H 0.3541 0.5156 0.1154 0.147 Uiso 0.362(10) 1 calc GR P A 2
H2AB H 0.4416 0.4186 0.1928 0.147 Uiso 0.362(10) 1 calc GR P A 2
H2AC H 0.4559 0.5494 0.2046 0.147 Uiso 0.362(10) 1 calc GR P A 2

loop_
_atom_site_aniso_label
_atom_site_aniso_U_11
_atom_site_aniso_U_22
_atom_site_aniso_U_33
_atom_site_aniso_U_23
_atom_site_aniso_U_13
_atom_site_aniso_U_12
F001 0.1122(10) 0.0683(8) 0.0768(8) -0.0152(6) -0.0164(7) -0.0012(7)
N002 0.0574(8) 0.0632(10) 0.0680(9) -0.0095(8) -0.0066(6) -0.0034(7)
N003 0.1103(15) 0.0701(12) 0.0653(10) -0.0089(9) -0.0060(9) -0.0008(10)
C004 0.0421(8) 0.0598(11) 0.0726(11) -0.0088(9) -0.0043(7) -0.0004(7)
C005 0.0427(8) 0.0646(12) 0.0714(10) -0.0128(9) -0.0041(7) -0.0011(7)
C006 0.0416(7) 0.0643(11) 0.0669(9) -0.0109(8) -0.0042(6) -0.0019(7)
C007 0.0510(9) 0.0690(13) 0.0714(11) -0.0081(9) -0.0036(7) -0.0003(8)
C008 0.0482(8) 0.0636(11) 0.0763(11) -0.0136(9) -0.0063(7) -0.0018(8)
C009 0.0748(12) 0.0720(13) 0.0691(11) -0.0048(10) -0.0074(9) -0.0138(10)
C00A 0.0524(9) 0.0631(12) 0.0758(11) -0.0097(9) -0.0051(8) -0.0019(8)
C00B 0.0561(9) 0.0653(12) 0.0692(10) -0.0078(9) -0.0050(7) -0.0042(8)
C00C 0.0549(9) 0.0633(12) 0.0774(11) -0.0104(9) -0.0083(8) -0.0006(8)
C00D 0.0565(9) 0.0722(13) 0.0719(11) -0.0128(10) -0.0048(8) -0.0001(9)
C00E 0.0740(12) 0.0657(13) 0.0774(12) -0.0099(10) -0.0152(9) -0.0061(10)
C00F 0.0670(11) 0.0620(12) 0.0895(13) -0.0124(10) -0.0106(10) -0.0001(9)
C00G 0.0625(10) 0.0719(13) 0.0742(11) -0.0001(10) -0.0036(8) 0.0017(9)
C00H 0.0644(11) 0.0639(13) 0.0933(14) 0.0018(11) -0.0049(9) 0.0012(9)
C00I 0.0657(11) 0.0655(13) 0.0851(13) -0.0149(10) -0.0106(9) -0.0035(9)
C00J 0.0756(12) 0.0766(14) 0.0847(13) -0.0255(11) -0.0104(10) -0.0020(11)
C00K 0.0985(16) 0.0726(15) 0.0861(14) -0.0130(12) -0.0252(12) 0.0032(12)
C00L 0.0950(15) 0.0738(15) 0.0875(14) 0.0008(12) -0.0232(12) -0.0084(12)
C00M 0.0743(12) 0.0839(15) 0.0706(11) -0.0184(11) -0.0072(9) -0.0018(11)
C00N 0.0934(16) 0.0809(16) 0.0964(16) -0.0064(13) 0.0006(13) -0.0184(13)
C00O 0.149(3) 0.0690(16) 0.1026(19) -0.0097(14) -0.0498(19) 0.0039(16)
C00P 0.124(2) 0.094(2) 0.1004(18) 0.0116(17) -0.0419(17) -0.0140(17)
C00Q 0.118(2) 0.106(2) 0.0815(15) -0.0200(15) -0.0143(14) 0.0135(17)
C00R 0.172(3) 0.078(2) 0.109(2) 0.0124(17) -0.036(2) -0.035(2)
C00S 0.166(3) 0.127(3) 0.0754(15) -0.0081(18) -0.0372(18) -0.008(3)
C00T 0.135(3) 0.093(2) 0.111(2) 0.0027(17) 0.0049(19) -0.037(2)
C00V 0.172(4) 0.143(3) 0.0833(17) -0.037(2) -0.024(2) 0.014(3)
C1 0.063(3) 0.080(2) 0.070(3) -0.0083(17) 0.0012(15) 0.0008(15)
C2 0.094(3) 0.115(4) 0.071(3) -0.012(2) -0.018(2) 0.014(2)
C1A 0.076(6) 0.076(4) 0.079(6) -0.008(4) -0.019(3) -0.009(3)
C2A 0.117(6) 0.107(6) 0.068(5) -0.016(4) 0.005(4) -0.028(5)

loop_
_atom_type_symbol
_atom_type_description
_atom_type_scat_dispersion_real
_atom_type_scat_dispersion_imag
_atom_type_scat_source
C C 0.0181 0.0091 'International Tables Vol C Tables 4.2.6.8 and 6.1.1.4'
H H 0.0000 0.0000 'International Tables Vol C Tables 4.2.6.8 and 6.1.1.4'
F F 0.0727 0.0534 'International Tables Vol C Tables 4.2.6.8 and 6.1.1.4'
N N 0.0311 0.0180 'International Tables Vol C Tables 4.2.6.8 and 6.1.1.4'

loop_
_geom_angle_atom_site_label_1
_geom_angle_atom_site_label_2
_geom_angle_atom_site_label_3
_geom_angle
C006 N002 C00B 119.38(18)
C007 N003 C1 116.7(2)
C007 N003 C1A 116.9(3)
C00D N003 C007 122.90(18)
C00D N003 C1 118.9(2)
C00D N003 C1A 114.6(3)
C007 C004 C006 119.40(18)
C00C C004 C006 124.56(18)
C00C C004 C007 116.03(19)
C006 C005 C00D 120.85(19)
C008 C005 C006 118.93(18)
C008 C005 C00D 120.22(19)
N002 C006 C004 120.10(18)
N002 C006 C005 121.89(19)
C005 C006 C004 118.01(17)
N003 C007 C004 119.45(19)
N003 C007 C00G 120.82(19)
C00G C007 C004 119.7(2)
C005 C008 C00A 117.78(19)
C00I C008 C005 118.99(19)
C00I C008 C00A 123.23(19)
C00L C009 C00B 122.0(2)
C00Q C009 C00B 119.6(2)
C00Q C009 C00L 118.1(2)
C008 C00A C00E 121.05(19)
C00B C00A C008 117.87(19)
C00B C00A C00E 121.02(19)
N002 C00B C009 112.67(19)
N002 C00B C00A 123.54(19)
C00A C00B C009 123.7(2)
F001 C00C C004 119.32(18)
F001 C00C C00F 116.2(2)
C00F C00C C004 124.5(2)
N003 C00D C005 118.6(2)
N003 C00D C00M 122.7(2)
C00M C00D C005 118.7(2)
C00K C00E C00A 122.5(2)
C00N C00E C00A 119.4(2)
C00N C00E C00K 118.1(2)
C00C C00F H00F 121.0
C00C C00F C00H 118.0(2)
C00H C00F H00F 121.0
C007 C00G H00G 119.5
C00H C00G C007 121.1(2)
C00H C00G H00G 119.5
C00F C00H H00H 119.7
C00G C00H C00F 120.7(2)
C00G C00H H00H 119.7
C008 C00I H00I 120.3
C00J C00I C008 119.4(2)
C00J C00I H00I 120.3
C00I C00J H00J 118.8
C00I C00J C00M 122.4(2)
C00M C00J H00J 118.8
C00E C00K H00K 119.5
C00O C00K C00E 121.1(3)
C00O C00K H00K 119.5
C009 C00L H00L 119.9
C009 C00L C00P 120.3(3)
C00P C00L H00L 119.9
C00D C00M H00M 119.9
C00J C00M C00D 120.2(2)
C00J C00M H00M 119.9
C00E C00N H00N 119.5
C00T C00N C00E 120.9(3)
C00T C00N H00N 119.5
C00K C00O H00O 120.2
C00K C00O C00R 119.7(3)
C00R C00O H00O 120.2
C00L C00P H00P 119.8
C00S C00P C00L 120.5(3)
C00S C00P H00P 119.8
C009 C00Q H00Q 119.9
C009 C00Q C00V 120.2(3)
C00V C00Q H00Q 119.9
C00O C00R H00R 120.0
C00T C00R C00O 120.0(3)
C00T C00R H00R 120.0
C00P C00S H00S 120.3
C00V C00S C00P 119.4(3)
C00V C00S H00S 120.3
C00N C00T H00T 119.9
C00R C00T C00N 120.2(3)
C00R C00T H00T 119.9
C00Q C00V H00V 119.3
C00S C00V C00Q 121.5(3)
C00S C00V H00V 119.3
N003 C1 H1A 110.0
N003 C1 H1B 110.0
N003 C1 C2 108.3(4)
H1A C1 H1B 108.4
C2 C1 H1A 110.0
C2 C1 H1B 110.0
C1 C2 H2A 109.5
C1 C2 H2B 109.5
C1 C2 H2C 109.5
H2A C2 H2B 109.5
H2A C2 H2C 109.5
H2B C2 H2C 109.5
N003 C1A H1AA 111.4
N003 C1A H1AB 111.4
H1AA C1A H1AB 109.2
C2A C1A N003 102.0(7)
C2A C1A H1AA 111.4
C2A C1A H1AB 111.4
C1A C2A H2AA 109.5
C1A C2A H2AB 109.5
C1A C2A H2AC 109.5
H2AA C2A H2AB 109.5
H2AA C2A H2AC 109.5
H2AB C2A H2AC 109.5

loop_
_geom_bond_atom_site_label_1
_geom_bond_atom_site_label_2
_geom_bond_distance
F001 C00C 1.353(2)
N002 C006 1.326(3)
N002 C00B 1.356(3)
N003 C007 1.389(3)
N003 C00D 1.379(3)
N003 C1 1.516(5)
N003 C1A 1.568(9)
C004 C006 1.456(3)
C004 C007 1.414(3)
C004 C00C 1.401(3)
C005 C006 1.422(3)
C005 C008 1.417(3)
C005 C00D 1.423(3)
C007 C00G 1.394(3)
C008 C00A 1.434(3)
C008 C00I 1.412(3)
C009 C00B 1.498(3)
C009 C00L 1.384(4)
C009 C00Q 1.380(4)
C00A C00B 1.385(3)
C00A C00E 1.486(3)
C00C C00F 1.361(3)
C00D C00M 1.395(3)
C00E C00K 1.385(4)
C00E C00N 1.384(4)
C00F H00F 0.9300
C00F C00H 1.381(3)
C00G H00G 0.9300
C00G C00H 1.372(4)
C00H H00H 0.9300
C00I H00I 0.9300
C00I C00J 1.373(3)
C00J H00J 0.9300
C00J C00M 1.381(4)
C00K H00K 0.9300
C00K C00O 1.377(4)
C00L H00L 0.9300
C00L C00P 1.395(4)
C00M H00M 0.9300
C00N H00N 0.9300
C00N C00T 1.379(4)
C00O H00O 0.9300
C00O C00R 1.382(5)
C00P H00P 0.9300
C00P C00S 1.358(5)
C00Q H00Q 0.9300
C00Q C00V 1.381(4)
C00R H00R 0.9300
C00R C00T 1.362(6)
C00S H00S 0.9300
C00S C00V 1.349(5)
C00T H00T 0.9300
C00V H00V 0.9300
C1 H1A 0.9700
C1 H1B 0.9700
C1 C2 1.527(7)
C2 H2A 0.9600
C2 H2B 0.9600
C2 H2C 0.9600
C1A H1AA 0.9700
C1A H1AB 0.9700
C1A C2A 1.492(14)
C2A H2AA 0.9600
C2A H2AB 0.9600
C2A H2AC 0.9600
